data_7010151
loop_
_publ_author_name
'Withersby, Matthew A.'
'Blake, Alexander J.'
'Champness, Neil R.'
'Cooke, Paul A.'
'Hubberstey, Peter'
'Realf, Annabel L.'
'Teat, Simon J.'
'Schr\"oder, Martin'

_publ_section_title
;
 Engineering of co-ordination polymers of trans-4,4'-azobis(pyridine)
 and trans-1,2-bis(pyridin-4-yl)ethene: a range of interpenetrated
 network motifs
;
_journal_issue 19
_journal_name_full 'Journal of the Chemical Society, Dalton Transactions'
_journal_page_first 3261
_journal_paper_doi 10.1039/b006543i
_journal_year 2000
_chemical_formula_sum 'C15.5 H13 Cl Co N8 O6'
_chemical_formula_weight 501.72
_chemical_name_common {[Co2(4-apy)3(NO3)4]CH2Cl2}
_chemical_name_systematic
; 
Cobalt 4,4'-azopyridine Nitrate Complex, Dichloromethane solvate 
;
_space_group_IT_number 15
_symmetry_cell_setting monoclinic
_symmetry_space_group_name_Hall '-C 2yc'
_symmetry_space_group_name_H-M 'C 1 2/c 1'
_atom_sites_solution_hydrogens geom
_atom_sites_solution_primary direct
_atom_sites_solution_secondary difmap
_audit_creation_method SHELXL-97
_cell_angle_alpha 90.00
_cell_angle_beta 119.27(4)
_cell_angle_gamma 90.00
_cell_formula_units_Z 8
_cell_length_a 20.802(9)
_cell_length_b 11.124(4)
_cell_length_c 20.806(9)
_cell_measurement_reflns_used 27
_cell_measurement_temperature 150(2)
_cell_measurement_theta_max 14
_cell_measurement_theta_min 12.5
_cell_volume 4200(3)
_computing_cell_refinement 'STADI-4 (stoe & cie, 1996a)'
_computing_data_collection 'STADI-4 (stoe & cie, 1996a)'
_computing_data_reduction 'X-RED (stoe & cie, 1996b)'
_computing_molecular_graphics 'SHELXTL/PC (version 5.03)(Sheldrick,1994)'
_computing_publication_material 'SHELXL-97 (Sheldrick, 1997)'
_computing_structure_refinement 'SHELXL-97 (Sheldrick, 1997)'
_computing_structure_solution 'SHELXS-97 (Sheldrick, 1990)'
_diffrn_ambient_temperature 150(2)
_diffrn_measured_fraction_theta_full 0.462
_diffrn_measured_fraction_theta_max 0.462
_diffrn_measurement_device_type 'STOE STADI-4 FOUR-CIRCLE'
_diffrn_measurement_method omega-theta
_diffrn_radiation_monochromator graphite
_diffrn_radiation_source 'fine-focus sealed tube'
_diffrn_radiation_type MoK\a
_diffrn_radiation_wavelength 0.71073
_diffrn_reflns_av_R_equivalents 0.0328
_diffrn_reflns_av_sigmaI/netI 0.0494
_diffrn_reflns_limit_h_max 24
_diffrn_reflns_limit_h_min -24
_diffrn_reflns_limit_k_max 0
_diffrn_reflns_limit_k_min -13
_diffrn_reflns_limit_l_max 24
_diffrn_reflns_limit_l_min -24
_diffrn_reflns_number 5502
_diffrn_reflns_theta_full 24.99
_diffrn_reflns_theta_max 24.99
_diffrn_reflns_theta_min 2.67
_diffrn_standards_decay_% '+/- 4.4'
_diffrn_standards_interval_time 60
_diffrn_standards_number 3
_exptl_absorpt_coefficient_mu 0.995
_exptl_absorpt_correction_T_max 0.8411
_exptl_absorpt_correction_T_min 0.6519
_exptl_absorpt_correction_type 'Psi scans'
_exptl_crystal_colour Red
_exptl_crystal_density_diffrn 1.587
_exptl_crystal_density_method 'not measured'
_exptl_crystal_description Plate
_exptl_crystal_F_000 2032
_exptl_crystal_size_max 0.47
_exptl_crystal_size_mid 0.38
_exptl_crystal_size_min 0.18
_refine_diff_density_max 1.174
_refine_diff_density_min -1.024
_refine_diff_density_rms 0.121
_refine_ls_extinction_method none
_refine_ls_goodness_of_fit_ref 1.121
_refine_ls_hydrogen_treatment 'Riding Model'
_refine_ls_matrix_type full
_refine_ls_number_parameters 293
_refine_ls_number_reflns 3609
_refine_ls_number_restraints 99
_refine_ls_restrained_S_all 1.134
_refine_ls_R_factor_all 0.1076
_refine_ls_R_factor_gt 0.0740
_refine_ls_shift/su_max 0.000
_refine_ls_shift/su_mean 0.000
_refine_ls_structure_factor_coef Fsqd
_refine_ls_weighting_details 'w=1/[\s^2^(Fo^2^)+(0.0598P)^2^+60.4364P] where P=(Fo^2^+2Fc^2^)/3'
_refine_ls_weighting_scheme calc
_refine_ls_wR_factor_gt 0.1639
_refine_ls_wR_factor_ref 0.1942
_reflns_number_gt 2681
_reflns_number_total 3609
_reflns_threshold_expression >2sigma(I)
_cod_data_source_file b006543i.txt
_cod_data_source_block cobpye
_cod_depositor_comments
;
The following automatic conversions were performed:
'_symmetry_cell_setting' value 'Monoclinic' changed to 'monoclinic'
according to '/home/saulius/struct/CIF-dictionaries/cif_core.dic'
dictionary named 'cif_core.dic' version 2.4.1 from 2010-06-29.

Automatic conversion script
Id: cif_fix_enum 1527 2010-12-29 10:47:43Z saulius 

The following automatic conversions were performed:

'_refine_ls_weighting_scheme' value 'calc
w=1/[\s^2^(Fo^2^)+(0.0598P)^2^+60.4364P] where P=(Fo^2^+2Fc^2^)/3'
was changed to 'calc'. New tag '_refine_ls_weighting_details' was
created. The value of the new tag was set to
'w=1/[\s^2^(Fo^2^)+(0.0598P)^2^+60.4364P] where P=(Fo^2^+2Fc^2^)/3'.

Automatic conversion script
Id: cif_fix_values 3143 2015-03-26 13:38:13Z robertas 

The following automatic conversions were performed:

'_atom_sites_solution_primary' value 'Direct Methods' was changed to
'direct'.

'_atom_sites_solution_secondary' value 'Difference Fourier Map' was
changed to 'difmap'.

'_atom_sites_solution_hydrogens' value 'Geometrically Placed ' was
changed to 'geom'.

Automatic conversion script
Id: cif_fix_values 6452 2018-10-05 10:23:21Z andrius 
;
_cod_original_sg_symbol_H-M C2/c
_cod_original_formula_sum 'C15.50 H13 Cl Co N8 O6'
_cod_database_code 7010151

loop_
_symmetry_equiv_pos_as_xyz
'x, y, z'
'-x, y, -z+1/2'
'x+1/2, y+1/2, z'
'-x+1/2, y+1/2, -z+1/2'
'-x, -y, -z'
'x, -y, z-1/2'
'-x+1/2, -y+1/2, -z'
'x+1/2, -y+1/2, z-1/2'

loop_
_atom_site_label
_atom_site_type_symbol
_atom_site_fract_x
_atom_site_fract_y
_atom_site_fract_z
_atom_site_U_iso_or_equiv
_atom_site_adp_type
_atom_site_occupancy
_atom_site_calc_flag
_atom_site_refinement_flags
_atom_site_disorder_assembly
_atom_site_disorder_group
Co Co 0.71781(4) 0.88374(7) 0.84279(5) 0.0225(3) Uani 1 d U . .
N1 N 0.6244(3) 0.9897(5) 0.7667(3) 0.0276(11) Uani 1 d U . .
C2 C 0.6236(4) 1.1093(7) 0.7675(4) 0.0363(15) Uani 1 d U . .
H2 H 0.6648 1.1505 0.8052 0.044 Uiso 1 calc R . .
C3 C 0.5644(4) 1.1766(7) 0.7149(4) 0.0458(18) Uani 1 d U . .
H3 H 0.5656 1.2620 0.7167 0.055 Uiso 1 calc R . .
C4 C 0.5037(4) 1.1167(8) 0.6598(4) 0.0421(16) Uani 1 d U . .
C5 C 0.5035(4) 0.9947(8) 0.6592(4) 0.0399(16) Uani 1 d U . .
H5 H 0.4626 0.9511 0.6229 0.048 Uiso 1 calc R . .
C6 C 0.5643(3) 0.9360(7) 0.7128(4) 0.0326(15) Uani 1 d U . .
H6 H 0.5638 0.8507 0.7115 0.039 Uiso 1 calc R . .
N7 N 0.4403(4) 1.1735(7) 0.5950(4) 0.0483(16) Uani 1 d U . .
N10 N 0.6254(3) 0.7659(6) 0.8732(3) 0.0350(13) Uani 1 d U . .
O11 O 0.6422(3) 0.7356(4) 0.8237(3) 0.0408(11) Uani 1 d U . .
O12 O 0.6606(3) 0.8535(5) 0.9131(3) 0.0408(11) Uani 1 d U . .
O13 O 0.5770(3) 0.7145(6) 0.8794(4) 0.0641(18) Uani 1 d U . .
N20 N 0.7560(3) 0.8691(5) 0.7359(3) 0.0332(12) Uani 1 d U . .
O21 O 0.7777(3) 0.9498(4) 0.7878(3) 0.0348(10) Uani 1 d U . .
O22 O 0.7092(3) 0.7961(4) 0.7342(3) 0.0372(10) Uani 1 d U . .
O23 O 0.7803(3) 0.8668(5) 0.6920(3) 0.0539(15) Uani 1 d U . .
N31 N 0.7756(3) 1.0200(5) 0.9272(3) 0.0289(11) Uani 1 d U . .
C32 C 0.8076(3) 1.1145(6) 0.9139(4) 0.0324(14) Uani 1 d U . .
H32 H 0.7982 1.1290 0.8651 0.039 Uiso 1 calc R . .
C33 C 0.8549(4) 1.1927(7) 0.9710(5) 0.0410(16) Uani 1 d U . .
H33 H 0.8763 1.2602 0.9605 0.049 Uiso 1 calc R . .
C34 C 0.8702(4) 1.1695(8) 1.0438(5) 0.0495(18) Uani 1 d U . .
C35 C 0.8382(5) 1.0736(10) 1.0584(5) 0.061(3) Uani 1 d U . .
H35 H 0.8483 1.0562 1.1071 0.073 Uiso 1 calc R . .
C36 C 0.7902(4) 1.0023(8) 0.9989(4) 0.0453(19) Uani 1 d U . .
H36 H 0.7660 0.9377 1.0082 0.054 Uiso 1 calc R . .
N37 N 0.9286(4) 1.2307(7) 1.1120(4) 0.059(2) Uani 1 d U . .
N61 N 0.8066(3) 0.7572(5) 0.8997(3) 0.0327(12) Uani 1 d U . .
C62 C 0.7954(5) 0.6386(7) 0.8865(5) 0.0457(18) Uani 1 d U . .
H62 H 0.7463 0.6114 0.8561 0.055 Uiso 1 calc R . .
C63 C 0.8506(6) 0.5546(8) 0.9143(5) 0.059(2) Uani 1 d U . .
H63 H 0.8393 0.4720 0.9028 0.071 Uiso 1 calc R . .
C64 C 0.9215(5) 0.5897(10) 0.9585(5) 0.060(2) Uani 1 d U . .
C65 C 0.9354(4) 0.7111(10) 0.9731(5) 0.057(2) Uani 1 d U . .
H65 H 0.9844 0.7389 1.0032 0.069 Uiso 1 calc R . .
C66 C 0.8762(4) 0.7929(8) 0.9428(4) 0.0466(18) Uani 1 d U . .
H66 H 0.8860 0.8761 0.9534 0.056 Uiso 1 calc R . .
N67 N 0.9755(4) 0.4723(7) 0.9812(4) 0.0538(16) Uani 1 d U . .
C1 C 0.9309(9) 1.0671(16) 0.8117(8) 0.052(4) Uiso 0.50 d PDU . .
H1A H 0.9436 1.1529 0.8115 0.062 Uiso 0.50 calc PR . .
H1B H 0.8767 1.0608 0.7885 0.062 Uiso 0.50 calc PR . .
Cl1 Cl 0.9618(6) 0.9827(10) 0.7592(7) 0.189(4) Uani 0.50 d PDU . .
Cl2 Cl 0.9705(4) 1.0165(7) 0.9011(6) 0.140(3) Uani 0.50 d PDU . .

loop_
_atom_site_aniso_label
_atom_site_aniso_U_11
_atom_site_aniso_U_22
_atom_site_aniso_U_33
_atom_site_aniso_U_23
_atom_site_aniso_U_13
_atom_site_aniso_U_12
Co 0.0164(4) 0.0187(4) 0.0238(5) 0.0002(4) 0.0033(3) 0.0022(4)
N1 0.022(2) 0.031(2) 0.024(2) 0.002(2) 0.0068(18) 0.004(2)
C2 0.026(3) 0.031(3) 0.043(4) 0.005(3) 0.010(3) 0.007(3)
C3 0.046(4) 0.036(4) 0.050(4) 0.018(3) 0.019(3) 0.013(3)
C4 0.027(3) 0.064(4) 0.036(4) 0.020(3) 0.015(2) 0.014(3)
C5 0.025(3) 0.060(4) 0.026(3) 0.014(3) 0.006(3) 0.001(3)
C6 0.021(3) 0.044(4) 0.025(3) 0.006(3) 0.006(2) 0.002(2)
N7 0.044(3) 0.045(4) 0.054(4) 0.007(3) 0.022(3) 0.008(3)
N10 0.028(3) 0.039(3) 0.030(3) 0.007(2) 0.007(2) -0.005(2)
O11 0.040(2) 0.030(2) 0.053(3) 0.001(2) 0.023(2) -0.002(2)
O12 0.033(2) 0.047(3) 0.036(3) -0.002(2) 0.013(2) -0.013(2)
O13 0.058(4) 0.065(4) 0.081(5) -0.006(3) 0.043(3) -0.031(3)
N20 0.036(3) 0.029(3) 0.036(3) 0.001(2) 0.019(3) 0.006(2)
O21 0.036(2) 0.032(3) 0.037(3) -0.0020(18) 0.019(2) 0.0000(19)
O22 0.039(3) 0.032(3) 0.038(2) -0.004(2) 0.017(2) -0.0012(19)
O23 0.070(4) 0.054(4) 0.061(4) -0.004(3) 0.050(3) 0.004(3)
N31 0.019(2) 0.030(3) 0.030(2) -0.004(2) 0.006(2) -0.0011(19)
C32 0.025(3) 0.022(3) 0.039(3) -0.002(3) 0.007(3) 0.003(2)
C33 0.027(3) 0.029(4) 0.060(3) -0.012(3) 0.015(3) -0.008(3)
C34 0.032(4) 0.058(5) 0.051(3) -0.023(4) 0.015(3) -0.008(3)
C35 0.049(5) 0.096(7) 0.036(4) -0.028(4) 0.019(4) -0.034(5)
C36 0.037(4) 0.064(5) 0.029(3) -0.013(3) 0.011(3) -0.017(4)
N37 0.065(5) 0.057(5) 0.055(4) -0.016(4) 0.029(4) -0.018(4)
N61 0.030(2) 0.031(2) 0.033(3) 0.006(2) 0.012(2) 0.012(2)
C62 0.057(4) 0.028(3) 0.049(5) 0.003(3) 0.023(4) 0.016(3)
C63 0.087(4) 0.041(4) 0.057(5) 0.020(4) 0.042(4) 0.035(3)
C64 0.070(4) 0.084(4) 0.043(5) 0.038(4) 0.041(4) 0.045(4)
C65 0.027(3) 0.094(4) 0.047(5) 0.022(5) 0.015(3) 0.027(3)
C66 0.023(3) 0.061(4) 0.045(5) 0.004(4) 0.009(3) 0.010(3)
N67 0.060(4) 0.058(4) 0.048(4) -0.010(3) 0.030(4) -0.021(3)
Cl1 0.165(10) 0.149(9) 0.215(9) 0.080(8) 0.063(9) -0.011(7)
Cl2 0.073(4) 0.080(5) 0.286(10) -0.016(6) 0.104(6) -0.015(4)

loop_
_atom_type_symbol
_atom_type_description
_atom_type_scat_dispersion_real
_atom_type_scat_dispersion_imag
_atom_type_scat_source
C C 0.0033 0.0016 'International Tables Vol C Tables 4.2.6.8 and 6.1.1.4'
H H 0.0000 0.0000 'International Tables Vol C Tables 4.2.6.8 and 6.1.1.4'
N N 0.0061 0.0033 'International Tables Vol C Tables 4.2.6.8 and 6.1.1.4'
O O 0.0106 0.0060 'International Tables Vol C Tables 4.2.6.8 and 6.1.1.4'
Cl Cl 0.1484 0.1585 'International Tables Vol C Tables 4.2.6.8 and 6.1.1.4'
Co Co 0.3494 0.9721 'International Tables Vol C Tables 4.2.6.8 and 6.1.1.4'

loop_
_geom_angle_atom_site_label_1
_geom_angle_atom_site_label_2
_geom_angle_atom_site_label_3
_geom_angle
_geom_angle_site_symmetry_1
_geom_angle_site_symmetry_3
_geom_angle_publ_flag
N61 Co N1 168.6(2) . . y
N61 Co O11 87.4(2) . . ?
N1 Co O11 88.2(2) . . ?
N61 Co N31 91.4(2) . . y
N1 Co N31 98.9(2) . . y
O11 Co N31 137.5(2) . . ?
N61 Co O21 87.3(2) . . ?
N1 Co O21 88.4(2) . . ?
O11 Co O21 134.7(2) . . ?
N31 Co O21 87.5(2) . . ?
N61 Co O12 97.2(2) . . ?
N1 Co O12 89.2(2) . . ?
O11 Co O12 57.12(19) . . ?
N31 Co O12 81.00(19) . . ?
O21 Co O12 167.78(18) . . ?
N61 Co O22 84.3(2) . . ?
N1 Co O22 84.55(19) . . ?
O11 Co O22 78.74(19) . . ?
N31 Co O22 143.4(2) . . ?
O21 Co O22 55.99(18) . . ?
O12 Co O22 135.61(18) . . ?
C2 N1 C6 116.2(6) . . ?
C2 N1 Co 123.3(5) . . ?
C6 N1 Co 120.4(5) . . ?
N1 C2 C3 122.5(7) . . ?
C4 C3 C2 119.0(8) . . ?
C5 C4 C3 118.9(7) . . ?
C5 C4 N7 114.8(7) . . ?
C3 C4 N7 126.0(8) . . ?
C4 C5 C6 118.1(7) . . ?
N1 C6 C5 125.3(7) . . ?
N37 N7 C4 109.4(7) 8_475 . ?
O13 N10 O12 122.6(7) . . ?
O13 N10 O11 121.6(6) . . ?
O12 N10 O11 115.8(6) . . ?
N10 O11 Co 96.3(4) . . ?
N10 O12 Co 90.5(4) . . ?
O23 N20 O22 123.7(6) . . ?
O23 N20 O21 121.4(6) . . ?
O22 N20 O21 114.9(5) . . ?
N20 O21 Co 98.4(4) . . ?
N20 O22 Co 90.6(4) . . ?
C32 N31 C36 117.6(6) . . ?
C32 N31 Co 120.7(5) . . ?
C36 N31 Co 120.9(5) . . ?
N31 C32 C33 121.4(7) . . ?
C34 C33 C32 119.3(7) . . ?
C35 C34 C33 120.2(7) . . ?
C35 C34 N37 113.6(8) . . ?
C33 C34 N37 125.6(8) . . ?
C34 C35 C36 117.5(8) . . ?
N31 C36 C35 124.0(8) . . ?
N7 N37 C34 108.4(8) 8_576 . ?
C66 N61 C62 116.9(7) . . ?
C66 N61 Co 122.0(5) . . ?
C62 N61 Co 120.7(5) . . ?
N61 C62 C63 123.8(9) . . ?
C64 C63 C62 119.9(9) . . ?
C63 C64 C65 118.0(8) . . ?
C63 C64 N67 109.4(9) . . ?
C65 C64 N67 132.6(9) . . ?
C64 C65 C66 119.3(9) . . ?
N61 C66 C65 122.0(9) . . ?
N67 N67 C64 91.4(10) 5_767 . ?
Cl2 C1 Cl1 111.4(10) . . ?
C1 Cl1 Cl1 138.4(9) . 2_756 ?

loop_
_geom_bond_atom_site_label_1
_geom_bond_atom_site_label_2
_geom_bond_distance
_geom_bond_site_symmetry_2
_geom_bond_publ_flag
Co N61 2.159(5) . y
Co N1 2.159(5) . y
Co O11 2.176(5) . y
Co N31 2.182(6) . y
Co O21 2.191(5) . y
Co O12 2.318(5) . y
Co O22 2.387(5) . y
N1 C2 1.330(9) . ?
N1 C6 1.345(8) . ?
C2 C3 1.400(10) . ?
C3 C4 1.392(11) . ?
C4 C5 1.358(12) . ?
C4 N7 1.489(9) . ?
C5 C6 1.373(9) . ?
N7 N37 1.184(10) 8_475 ?
N10 O13 1.219(8) . ?
N10 O12 1.256(8) . ?
N10 O11 1.285(8) . ?
N20 O23 1.242(7) . ?
N20 O22 1.254(7) . ?
N20 O21 1.303(7) . ?
N31 C32 1.344(9) . ?
N31 C36 1.383(9) . ?
C32 C33 1.412(10) . ?
C33 C34 1.412(12) . ?
C34 C35 1.366(13) . ?
C34 N37 1.506(10) . ?
C35 C36 1.397(11) . ?
N37 N7 1.184(10) 8_576 ?
N61 C66 1.337(9) . ?
N61 C62 1.344(9) . ?
C62 C63 1.369(11) . ?
C63 C64 1.360(14) . ?
C64 C65 1.383(15) . ?
C64 N67 1.634(12) . ?
C65 C66 1.409(11) . ?
N67 N67 1.118(13) 5_767 ?
C1 Cl2 1.720(14) . ?
C1 Cl1 1.781(15) . ?
Cl1 Cl1 1.81(2) 2_756 ?
